data_7122345
loop_
_publ_author_name
'Kong, Lingkai'
'Wang, Mengdan'
'Wang, Ye'
'Song, Bo'
'Yang, Yajie'
'Yao, Qiyi'
'Li, Yanzhong'

_publ_section_title
;
 Merging base-promoted C-C bond cleavage and iron-catalyzed skeletal
 rearrangement involving C-C/C-H bond activation: synthesis of highly
 functionalized carbazoles.
;
_journal_issue 78
_journal_name_full 'Chemical communications (Cambridge, England)'
_journal_page_first 11009
_journal_page_last 11012
_journal_paper_doi 10.1039/c8cc06074f
_journal_volume 54
_journal_year 2018
_chemical_formula_sum 'C32 H25 N O2'
_chemical_formula_weight 455.53
_space_group_crystal_system monoclinic
_space_group_IT_number 14
_space_group_name_Hall '-P 2ybc'
_space_group_name_H-M_alt 'P 1 21/c 1'
_symmetry_space_group_name_Hall '-P 2ybc'
_symmetry_space_group_name_H-M 'P 1 21/c 1'
_atom_sites_solution_hydrogens geom
_audit_creation_method SHELXL-2013
_audit_update_record
;
2018-01-20 deposited with the CCDC.
2018-09-07 downloaded from the CCDC.
;
_cell_angle_alpha 90
_cell_angle_beta 102.6540(10)
_cell_angle_gamma 90
_cell_formula_units_Z 4
_cell_length_a 13.1322(4)
_cell_length_b 18.0792(5)
_cell_length_c 11.7504(3)
_cell_measurement_reflns_used 9855
_cell_measurement_temperature 173(2)
_cell_measurement_theta_max 54.976
_cell_measurement_theta_min 4.781
_cell_volume 2722.01(13)
_computing_cell_refinement 'Bruker SAINT'
_computing_data_collection 'Bruker APEX2'
_computing_data_reduction 'Bruker SAINT'
_computing_molecular_graphics 'Bruker SHELXTL'
_computing_publication_material 'Bruker SHELXTL'
_computing_structure_refinement 'SHELXL-2013 (Sheldrick, 2013)'
_computing_structure_solution 'SHELXS-97 (Sheldrick 2008)'
_diffrn_ambient_temperature 173(2)
_diffrn_measured_fraction_theta_full 0.996
_diffrn_measured_fraction_theta_max 0.996
_diffrn_measurement_device_type 'Bruker APEX-II CCD'
_diffrn_measurement_method '\f and \w scans'
_diffrn_radiation_type MoK\a
_diffrn_radiation_wavelength 0.71073
_diffrn_reflns_av_R_equivalents 0.0455
_diffrn_reflns_av_unetI/netI 0.0280
_diffrn_reflns_Laue_measured_fraction_full 0.996
_diffrn_reflns_Laue_measured_fraction_max 0.996
_diffrn_reflns_limit_h_max 16
_diffrn_reflns_limit_h_min -16
_diffrn_reflns_limit_k_max 22
_diffrn_reflns_limit_k_min -22
_diffrn_reflns_limit_l_max 14
_diffrn_reflns_limit_l_min -13
_diffrn_reflns_number 43554
_diffrn_reflns_point_group_measured_fraction_full 0.996
_diffrn_reflns_point_group_measured_fraction_max 0.996
_diffrn_reflns_theta_full 25.242
_diffrn_reflns_theta_max 25.999
_diffrn_reflns_theta_min 2.103
_exptl_absorpt_coefficient_mu 0.069
_exptl_absorpt_correction_T_max 0.7456
_exptl_absorpt_correction_T_min 0.6554
_exptl_absorpt_correction_type multi-scan
_exptl_absorpt_process_details sadabs
_exptl_crystal_colour red
_exptl_crystal_density_diffrn 1.112
_exptl_crystal_description prismatic
_exptl_crystal_F_000 960
_exptl_crystal_size_max 0.200
_exptl_crystal_size_mid 0.170
_exptl_crystal_size_min 0.130
_platon_squeeze_details
;
;
_refine_diff_density_max 0.466
_refine_diff_density_min -0.294
_refine_diff_density_rms 0.066
_refine_ls_extinction_coef 0.015(2)
_refine_ls_extinction_expression Fc^*^=kFc[1+0.001xFc^2^\l^3^/sin(2\q)]^-1/4^
_refine_ls_extinction_method SHELXL
_refine_ls_goodness_of_fit_ref 1.061
_refine_ls_hydrogen_treatment constr
_refine_ls_matrix_type full
_refine_ls_number_parameters 318
_refine_ls_number_reflns 5345
_refine_ls_number_restraints 0
_refine_ls_restrained_S_all 1.061
_refine_ls_R_factor_all 0.0668
_refine_ls_R_factor_gt 0.0577
_refine_ls_shift/su_max 0.000
_refine_ls_shift/su_mean 0.000
_refine_ls_structure_factor_coef Fsqd
_refine_ls_weighting_details 'w=1/[\s^2^(Fo^2^)+(0.1102P)^2^+1.1367P] where P=(Fo^2^+2Fc^2^)/3'
_refine_ls_weighting_scheme calc
_refine_ls_wR_factor_gt 0.1729
_refine_ls_wR_factor_ref 0.1802
_reflns_Friedel_coverage 0.000
_reflns_number_gt 4457
_reflns_number_total 5345
_reflns_threshold_expression 'I > 2\s(I)'
_cod_data_source_file c8cc06074f2.cif
_cod_data_source_block d8v17687
_cod_depositor_comments 'Adding full bibliography for 7122342--7122345.cif.'
_cod_database_code 7122345
_shelx_space_group_comment
; 
The symmetry employed for this shelxl refinement is uniquely defined 
by the following loop, which should always be used as a source of 
symmetry information in preference to the above space-group names. 
They are only intended as comments. 
;
_shelx_estimated_absorpt_t_min 0.986
_shelx_estimated_absorpt_t_max 0.991
_shelxl_version_number 2013-4

loop_
_space_group_symop_operation_xyz
'x, y, z'
'-x, y+1/2, -z+1/2'
'-x, -y, -z'
'x, -y-1/2, z-1/2'

loop_
_atom_site_label
_atom_site_type_symbol
_atom_site_fract_x
_atom_site_fract_y
_atom_site_fract_z
_atom_site_U_iso_or_equiv
_atom_site_adp_type
_atom_site_occupancy
_atom_site_site_symmetry_order
_atom_site_calc_flag
_atom_site_refinement_flags_posn
_atom_site_refinement_flags_adp
N1 N 0.52015(11) 0.31843(8) 0.14406(13) 0.0215(3) Uani 1 1 d . .
O1 O 0.61273(10) 0.20697(7) 0.31629(12) 0.0261(3) Uani 1 1 d . .
O2 O 0.81125(11) 0.21893(8) 0.53109(12) 0.0330(4) Uani 1 1 d . .
C1 C 0.42436(14) 0.31183(10) 0.17709(16) 0.0232(4) Uani 1 1 d . .
C2 C 0.33176(15) 0.28267(11) 0.11271(19) 0.0302(4) Uani 1 1 d . .
H2 H 0.3273 0.2634 0.0366 0.036 Uiso 1 1 calc R U
C3 C 0.24554(16) 0.28275(12) 0.1640(2) 0.0375(5) Uani 1 1 d . .
H3 H 0.1816 0.2624 0.1220 0.045 Uiso 1 1 calc R U
C4 C 0.25033(17) 0.31147(12) 0.2739(2) 0.0406(6) Uani 1 1 d . .
H4 H 0.1903 0.3107 0.3066 0.049 Uiso 1 1 calc R U
C5 C 0.34384(17) 0.34168(11) 0.3370(2) 0.0331(5) Uani 1 1 d . .
H5 H 0.3476 0.3623 0.4121 0.040 Uiso 1 1 calc R U
C6 C 0.43067(14) 0.34106(10) 0.28853(17) 0.0244(4) Uani 1 1 d . .
C7 C 0.53907(14) 0.37055(10) 0.33294(15) 0.0226(4) Uani 1 1 d . .
H7A H 0.5675 0.3549 0.4144 0.027 Uiso 1 1 calc R U
H7B H 0.5404 0.4252 0.3286 0.027 Uiso 1 1 calc R U
C8 C 0.60087(13) 0.33494(9) 0.24803(14) 0.0192(4) Uani 1 1 d . .
C9 C 0.69385(13) 0.38152(10) 0.22382(15) 0.0199(4) Uani 1 1 d . .
H9 H 0.7038 0.3667 0.1450 0.024 Uiso 1 1 calc R U
C10 C 0.78683(14) 0.35154(10) 0.31253(15) 0.0223(4) Uani 1 1 d . .
C11 C 0.76536(14) 0.28561(10) 0.35684(15) 0.0224(4) Uani 1 1 d . .
C12 C 0.65533(14) 0.26589(9) 0.30925(14) 0.0197(4) Uani 1 1 d . .
C13 C 0.83475(14) 0.23391(10) 0.43854(16) 0.0231(4) Uani 1 1 d . .
C14 C 0.92610(14) 0.20007(10) 0.40357(16) 0.0239(4) Uani 1 1 d . .
C15 C 0.99299(16) 0.15570(12) 0.48478(19) 0.0344(5) Uani 1 1 d . .
H15 H 0.9804 0.1489 0.5607 0.041 Uiso 1 1 calc R U
C16 C 1.07778(18) 0.12169(14) 0.4539(2) 0.0445(6) Uani 1 1 d . .
H16 H 1.1230 0.0913 0.5089 0.053 Uiso 1 1 calc R U
C17 C 1.09699(17) 0.13163(14) 0.3441(2) 0.0443(6) Uani 1 1 d . .
H17 H 1.1551 0.1081 0.3235 0.053 Uiso 1 1 calc R U
C18 C 1.03170(17) 0.17581(14) 0.2643(2) 0.0397(5) Uani 1 1 d . .
H18 H 1.0456 0.1832 0.1891 0.048 Uiso 1 1 calc R U
C19 C 0.94548(16) 0.20972(12) 0.29293(18) 0.0308(4) Uani 1 1 d . .
H19 H 0.9001 0.2394 0.2370 0.037 Uiso 1 1 calc R U
C20 C 0.88877(14) 0.38888(10) 0.33775(17) 0.0249(4) Uani 1 1 d . .
C21 C 0.92191(16) 0.42845(11) 0.24991(19) 0.0317(5) Uani 1 1 d . .
H21 H 0.8767 0.4339 0.1753 0.038 Uiso 1 1 calc R U
C22 C 1.02053(17) 0.45953(12) 0.2718(2) 0.0383(5) Uani 1 1 d . .
H22 H 1.0434 0.4853 0.2115 0.046 Uiso 1 1 calc R U
C23 C 1.08620(17) 0.45337(13) 0.3810(2) 0.0418(6) Uani 1 1 d . .
H23 H 1.1540 0.4745 0.3952 0.050 Uiso 1 1 calc R U
C24 C 1.05303(18) 0.41651(13) 0.4690(2) 0.0404(5) Uani 1 1 d . .
H24 H 1.0976 0.4131 0.5443 0.048 Uiso 1 1 calc R U
C25 C 0.95468(16) 0.38438(11) 0.44785(18) 0.0311(4) Uani 1 1 d . .
H25 H 0.9322 0.3592 0.5089 0.037 Uiso 1 1 calc R U
C26 C 0.67586(14) 0.46413(9) 0.22028(16) 0.0210(4) Uani 1 1 d . .
C27 C 0.63094(15) 0.49727(10) 0.11478(16) 0.0267(4) Uani 1 1 d . .
H27 H 0.6164 0.4682 0.0457 0.032 Uiso 1 1 calc R U
C28 C 0.60685(16) 0.57236(11) 0.10836(18) 0.0318(5) Uani 1 1 d . .
H28 H 0.5762 0.5942 0.0353 0.038 Uiso 1 1 calc R U
C29 C 0.62758(15) 0.61524(11) 0.20852(19) 0.0315(5) Uani 1 1 d . .
H29 H 0.6102 0.6663 0.2049 0.038 Uiso 1 1 calc R U
C30 C 0.67396(16) 0.58276(11) 0.31438(18) 0.0299(4) Uani 1 1 d . .
H30 H 0.6894 0.6121 0.3831 0.036 Uiso 1 1 calc R U
C31 C 0.69788(15) 0.50780(11) 0.32047(16) 0.0265(4) Uani 1 1 d . .
H31 H 0.7294 0.4862 0.3934 0.032 Uiso 1 1 calc R U
C32 C 0.54405(15) 0.26555(11) 0.05995(16) 0.0280(4) Uani 1 1 d . .
H32A H 0.5343 0.2151 0.0863 0.042 Uiso 1 1 calc R U
H32B H 0.6166 0.2720 0.0533 0.042 Uiso 1 1 calc R U
H32C H 0.4973 0.2739 -0.0162 0.042 Uiso 1 1 calc R U

loop_
_atom_site_aniso_label
_atom_site_aniso_U_11
_atom_site_aniso_U_22
_atom_site_aniso_U_33
_atom_site_aniso_U_23
_atom_site_aniso_U_13
_atom_site_aniso_U_12
N1 0.0203(7) 0.0245(8) 0.0193(7) -0.0013(6) 0.0036(6) -0.0007(6)
O1 0.0264(7) 0.0219(7) 0.0301(7) 0.0013(5) 0.0065(5) -0.0013(5)
O2 0.0320(8) 0.0413(8) 0.0269(7) 0.0077(6) 0.0086(6) 0.0043(6)
C1 0.0224(9) 0.0202(8) 0.0270(9) 0.0068(7) 0.0056(7) 0.0025(7)
C2 0.0256(10) 0.0280(10) 0.0346(10) 0.0059(8) 0.0011(8) -0.0015(7)
C3 0.0224(10) 0.0336(11) 0.0536(13) 0.0099(10) 0.0023(9) -0.0003(8)
C4 0.0255(10) 0.0340(11) 0.0672(16) 0.0106(11) 0.0206(10) 0.0035(8)
C5 0.0337(11) 0.0274(10) 0.0436(12) 0.0039(9) 0.0199(9) 0.0053(8)
C6 0.0226(9) 0.0204(8) 0.0313(10) 0.0041(7) 0.0081(7) 0.0053(7)
C7 0.0254(9) 0.0224(9) 0.0213(8) 0.0002(7) 0.0083(7) 0.0018(7)
C8 0.0202(9) 0.0197(8) 0.0178(8) 0.0003(6) 0.0044(7) 0.0001(6)
C9 0.0198(8) 0.0206(9) 0.0192(8) 0.0004(6) 0.0038(7) -0.0001(6)
C10 0.0209(9) 0.0235(9) 0.0228(8) -0.0003(7) 0.0055(7) 0.0021(7)
C11 0.0219(9) 0.0237(9) 0.0217(9) -0.0003(7) 0.0051(7) 0.0014(7)
C12 0.0217(9) 0.0211(9) 0.0167(8) -0.0013(6) 0.0052(6) 0.0005(7)
C13 0.0223(9) 0.0226(9) 0.0225(9) 0.0011(7) 0.0009(7) -0.0016(7)
C14 0.0198(9) 0.0220(9) 0.0283(9) 0.0002(7) 0.0021(7) -0.0002(7)
C15 0.0299(10) 0.0361(11) 0.0346(11) 0.0057(9) 0.0014(9) 0.0038(8)
C16 0.0289(11) 0.0426(13) 0.0567(15) 0.0008(11) -0.0020(10) 0.0115(9)
C17 0.0234(10) 0.0481(13) 0.0609(15) -0.0161(12) 0.0083(10) 0.0035(9)
C18 0.0329(11) 0.0475(13) 0.0410(12) -0.0117(10) 0.0133(10) -0.0022(9)
C19 0.0281(10) 0.0324(10) 0.0314(10) -0.0010(8) 0.0058(8) 0.0011(8)
C20 0.0218(9) 0.0216(9) 0.0309(10) -0.0020(7) 0.0051(7) 0.0000(7)
C21 0.0281(10) 0.0327(10) 0.0357(11) 0.0019(8) 0.0098(8) -0.0035(8)
C22 0.0305(11) 0.0387(12) 0.0493(14) -0.0013(10) 0.0171(10) -0.0071(9)
C23 0.0241(10) 0.0391(12) 0.0616(15) -0.0101(11) 0.0083(10) -0.0082(8)
C24 0.0305(11) 0.0389(12) 0.0462(13) -0.0048(10) -0.0036(9) -0.0070(9)
C25 0.0278(10) 0.0292(10) 0.0342(11) -0.0010(8) 0.0019(8) -0.0028(8)
C26 0.0185(8) 0.0209(9) 0.0240(9) 0.0015(7) 0.0057(7) -0.0018(6)
C27 0.0286(10) 0.0251(9) 0.0243(9) 0.0006(7) 0.0012(7) -0.0033(7)
C28 0.0313(10) 0.0262(10) 0.0341(11) 0.0094(8) -0.0012(8) 0.0003(8)
C29 0.0277(10) 0.0193(9) 0.0464(12) 0.0021(8) 0.0054(9) 0.0002(7)
C30 0.0308(10) 0.0255(10) 0.0338(10) -0.0057(8) 0.0081(8) -0.0022(8)
C31 0.0282(10) 0.0259(10) 0.0244(9) 0.0002(7) 0.0037(8) 0.0001(7)
C32 0.0297(10) 0.0330(10) 0.0210(9) -0.0070(8) 0.0046(8) -0.0028(8)

loop_
_atom_type_symbol
_atom_type_description
_atom_type_scat_dispersion_real
_atom_type_scat_dispersion_imag
_atom_type_scat_source
C C 0.0033 0.0016 'International Tables Vol C Tables 4.2.6.8 and 6.1.1.4'
H H 0.0000 0.0000 'International Tables Vol C Tables 4.2.6.8 and 6.1.1.4'
N N 0.0061 0.0033 'International Tables Vol C Tables 4.2.6.8 and 6.1.1.4'
O O 0.0106 0.0060 'International Tables Vol C Tables 4.2.6.8 and 6.1.1.4'

loop_
_geom_angle_atom_site_label_1
_geom_angle_atom_site_label_2
_geom_angle_atom_site_label_3
_geom_angle
C1 N1 C32 118.16(15)
C1 N1 C8 108.46(14)
C32 N1 C8 118.42(14)
C2 C1 C6 121.29(18)
C2 C1 N1 127.90(18)
C6 C1 N1 110.79(16)
C1 C2 C3 117.5(2)
C1 C2 H2 121.3
C3 C2 H2 121.3
C4 C3 C2 122.0(2)
C4 C3 H3 119.0
C2 C3 H3 119.0
C3 C4 C5 119.8(2)
C3 C4 H4 120.1
C5 C4 H4 120.1
C6 C5 C4 119.1(2)
C6 C5 H5 120.5
C4 C5 H5 120.5
C5 C6 C1 120.29(18)
C5 C6 C7 131.19(18)
C1 C6 C7 108.47(15)
C6 C7 C8 102.59(14)
C6 C7 H7A 111.2
C8 C7 H7A 111.2
C6 C7 H7B 111.2
C8 C7 H7B 111.2
H7A C7 H7B 109.2
N1 C8 C12 113.77(14)
N1 C8 C7 103.63(14)
C12 C8 C7 106.88(13)
N1 C8 C9 114.26(14)
C12 C8 C9 102.79(13)
C7 C8 C9 115.62(14)
C26 C9 C10 117.92(15)
C26 C9 C8 114.49(14)
C10 C9 C8 103.03(14)
C26 C9 H9 106.9
C10 C9 H9 106.9
C8 C9 H9 106.9
C11 C10 C20 125.69(17)
C11 C10 C9 111.93(15)
C20 C10 C9 122.22(16)
C10 C11 C12 109.64(15)
C10 C11 C13 130.30(16)
C12 C11 C13 120.03(16)
O1 C12 C11 127.89(16)
O1 C12 C8 124.77(16)
C11 C12 C8 107.34(14)
O2 C13 C14 122.12(17)
O2 C13 C11 118.11(17)
C14 C13 C11 119.71(16)
C19 C14 C15 119.59(18)
C19 C14 C13 122.19(17)
C15 C14 C13 118.21(18)
C16 C15 C14 119.7(2)
C16 C15 H15 120.1
C14 C15 H15 120.1
C17 C16 C15 120.5(2)
C17 C16 H16 119.7
C15 C16 H16 119.7
C18 C17 C16 119.8(2)
C18 C17 H17 120.1
C16 C17 H17 120.1
C17 C18 C19 120.6(2)
C17 C18 H18 119.7
C19 C18 H18 119.7
C14 C19 C18 119.8(2)
C14 C19 H19 120.1
C18 C19 H19 120.1
C25 C20 C21 118.95(18)
C25 C20 C10 120.90(18)
C21 C20 C10 120.13(17)
C22 C21 C20 120.0(2)
C22 C21 H21 120.0
C20 C21 H21 120.0
C21 C22 C23 120.5(2)
C21 C22 H22 119.8
C23 C22 H22 119.8
C24 C23 C22 119.9(2)
C24 C23 H23 120.0
C22 C23 H23 120.0
C23 C24 C25 120.2(2)
C23 C24 H24 119.9
C25 C24 H24 119.9
C24 C25 C20 120.4(2)
C24 C25 H25 119.8
C20 C25 H25 119.8
C27 C26 C31 118.63(17)
C27 C26 C9 119.00(16)
C31 C26 C9 122.29(16)
C26 C27 C28 121.11(18)
C26 C27 H27 119.4
C28 C27 H27 119.4
C29 C28 C27 119.97(18)
C29 C28 H28 120.0
C27 C28 H28 120.0
C28 C29 C30 119.34(18)
C28 C29 H29 120.3
C30 C29 H29 120.3
C31 C30 C29 120.53(18)
C31 C30 H30 119.7
C29 C30 H30 119.7
C30 C31 C26 120.41(17)
C30 C31 H31 119.8
C26 C31 H31 119.8
N1 C32 H32A 109.5
N1 C32 H32B 109.5
H32A C32 H32B 109.5
N1 C32 H32C 109.5
H32A C32 H32C 109.5
H32B C32 H32C 109.5

loop_
_geom_bond_atom_site_label_1
_geom_bond_atom_site_label_2
_geom_bond_distance
N1 C1 1.400(2)
N1 C32 1.458(2)
N1 C8 1.462(2)
O1 C12 1.214(2)
O2 C13 1.224(2)
C1 C2 1.388(3)
C1 C6 1.398(3)
C2 C3 1.394(3)
C2 H2 0.9500
C3 C4 1.380(4)
C3 H3 0.9500
C4 C5 1.399(3)
C4 H4 0.9500
C5 C6 1.382(3)
C5 H5 0.9500
C6 C7 1.503(3)
C7 C8 1.557(2)
C7 H7A 0.9900
C7 H7B 0.9900
C8 C12 1.537(2)
C8 C9 1.560(2)
C9 C26 1.511(2)
C9 C10 1.521(2)
C9 H9 1.0000
C10 C11 1.355(3)
C10 C20 1.470(3)
C11 C12 1.474(2)
C11 C13 1.497(2)
C13 C14 1.483(3)
C14 C19 1.389(3)
C14 C15 1.399(3)
C15 C16 1.388(3)
C15 H15 0.9500
C16 C17 1.380(4)
C16 H16 0.9500
C17 C18 1.378(4)
C17 H17 0.9500
C18 C19 1.392(3)
C18 H18 0.9500
C19 H19 0.9500
C20 C25 1.392(3)
C20 C21 1.401(3)
C21 C22 1.383(3)
C21 H21 0.9500
C22 C23 1.385(4)
C22 H22 0.9500
C23 C24 1.379(4)
C23 H23 0.9500
C24 C25 1.388(3)
C24 H24 0.9500
C25 H25 0.9500
C26 C27 1.387(3)
C26 C31 1.394(3)
C27 C28 1.392(3)
C27 H27 0.9500
C28 C29 1.386(3)
C28 H28 0.9500
C29 C30 1.390(3)
C29 H29 0.9500
C30 C31 1.389(3)
C30 H30 0.9500
C31 H31 0.9500
C32 H32A 0.9800
C32 H32B 0.9800
C32 H32C 0.9800

loop_
_geom_hbond_atom_site_label_D
_geom_hbond_atom_site_label_H
_geom_hbond_atom_site_label_A
_geom_hbond_distance_DH
_geom_hbond_distance_HA
_geom_hbond_distance_DA
_geom_hbond_angle_DHA
_geom_hbond_site_symmetry_A
C32 H32B O2 0.98 2.63 3.609(2) 176.5 4_565
C9 H9 O2 1.00 2.65 3.512(2) 144.8 4_565

loop_
_geom_torsion_atom_site_label_1
_geom_torsion_atom_site_label_2
_geom_torsion_atom_site_label_3
_geom_torsion_atom_site_label_4
_geom_torsion
C32 N1 C1 C2 -27.8(3)
C8 N1 C1 C2 -166.18(18)
C32 N1 C1 C6 153.60(16)
C8 N1 C1 C6 15.20(19)
C6 C1 C2 C3 -0.8(3)
N1 C1 C2 C3 -179.30(18)
C1 C2 C3 C4 0.9(3)
C2 C3 C4 C5 0.0(3)
C3 C4 C5 C6 -1.1(3)
C4 C5 C6 C1 1.2(3)
C4 C5 C6 C7 178.23(19)
C2 C1 C6 C5 -0.2(3)
N1 C1 C6 C5 178.52(16)
C2 C1 C6 C7 -177.89(16)
N1 C1 C6 C7 0.8(2)
C5 C6 C7 C8 167.55(19)
C1 C6 C7 C8 -15.12(18)
C1 N1 C8 C12 91.82(17)
C32 N1 C8 C12 -46.5(2)
C1 N1 C8 C7 -23.86(17)
C32 N1 C8 C7 -162.14(15)
C1 N1 C8 C9 -150.54(15)
C32 N1 C8 C9 71.2(2)
C6 C7 C8 N1 23.13(17)
C6 C7 C8 C12 -97.34(15)
C6 C7 C8 C9 148.95(14)
N1 C8 C9 C26 85.02(18)
C12 C8 C9 C26 -151.22(14)
C7 C8 C9 C26 -35.2(2)
N1 C8 C9 C10 -145.66(14)
C12 C8 C9 C10 -21.90(16)
C7 C8 C9 C10 94.15(17)
C26 C9 C10 C11 143.71(16)
C8 C9 C10 C11 16.54(19)
C26 C9 C10 C20 -40.6(2)
C8 C9 C10 C20 -167.74(16)
C20 C10 C11 C12 -178.85(17)
C9 C10 C11 C12 -3.3(2)
C20 C10 C11 C13 -0.7(3)
C9 C10 C11 C13 174.87(17)
C10 C11 C12 O1 168.81(18)
C13 C11 C12 O1 -9.6(3)
C10 C11 C12 C8 -11.81(19)
C13 C11 C12 C8 169.80(15)
N1 C8 C12 O1 -35.4(2)
C7 C8 C12 O1 78.3(2)
C9 C8 C12 O1 -159.51(16)
N1 C8 C12 C11 145.17(15)
C7 C8 C12 C11 -101.08(16)
C9 C8 C12 C11 21.08(17)
C10 C11 C13 O2 120.9(2)
C12 C11 C13 O2 -61.1(2)
C10 C11 C13 C14 -61.8(3)
C12 C11 C13 C14 116.23(19)
O2 C13 C14 C19 171.79(18)
C11 C13 C14 C19 -5.4(3)
O2 C13 C14 C15 -6.7(3)
C11 C13 C14 C15 176.07(17)
C19 C14 C15 C16 -0.1(3)
C13 C14 C15 C16 178.4(2)
C14 C15 C16 C17 0.4(4)
C15 C16 C17 C18 0.2(4)
C16 C17 C18 C19 -0.9(4)
C15 C14 C19 C18 -0.6(3)
C13 C14 C19 C18 -179.11(18)
C17 C18 C19 C14 1.2(3)
C11 C10 C20 C25 -35.3(3)
C9 C10 C20 C25 149.58(18)
C11 C10 C20 C21 143.4(2)
C9 C10 C20 C21 -31.7(3)
C25 C20 C21 C22 2.8(3)
C10 C20 C21 C22 -175.88(19)
C20 C21 C22 C23 -1.5(3)
C21 C22 C23 C24 -0.5(4)
C22 C23 C24 C25 1.2(4)
C23 C24 C25 C20 0.2(3)
C21 C20 C25 C24 -2.1(3)
C10 C20 C25 C24 176.55(19)
C10 C9 C26 C27 148.64(17)
C8 C9 C26 C27 -89.9(2)
C10 C9 C26 C31 -34.7(2)
C8 C9 C26 C31 86.7(2)
C31 C26 C27 C28 -0.8(3)
C9 C26 C27 C28 175.96(17)
C26 C27 C28 C29 -0.1(3)
C27 C28 C29 C30 1.0(3)
C28 C29 C30 C31 -1.1(3)
C29 C30 C31 C26 0.1(3)
C27 C26 C31 C30 0.8(3)
C9 C26 C31 C30 -175.87(17)

loop_
_platon_squeeze_void_nr
_platon_squeeze_void_average_x
_platon_squeeze_void_average_y
_platon_squeeze_void_average_z
_platon_squeeze_void_volume
_platon_squeeze_void_count_electrons
_platon_squeeze_void_content
1 0.500 0.500 0.500 282 86 ' '
2 0.500 0.000 0.000 282 86 ' '
